data_7131442
loop_
_publ_author_name
'Manguin, Romane'
'Galiana-Cameo, Mar&#xed;a'
'Kittikool, Tanakorn'
'Barthes, C&#xe9;cile'
'Thongpaen, Jompol'
'Bancal, Etienne'
'Mallet-Ladeira, Sonia'
'Yotphan, Sirilata'
'Castarlenas, Ricardo'
'Mauduit, Marc'
'Sortais, Jean-Baptiste'
'Basl&#xe9;, Olivier'

_publ_section_title
;
 Iridium(I) complexes with bidentate NHC ligands as catalysts for
 dehydrogenative directed C-H silylation.
;
_journal_issue 28
_journal_name_full 'Chemical communications (Cambridge, England)'
_journal_page_first 4193
_journal_page_last 4196
_journal_paper_doi 10.1039/d2cc06865f
_journal_volume 59
_journal_year 2023
_chemical_absolute_configuration ad
_chemical_formula_moiety 'C25 H33 Ir N2 O2'
_chemical_formula_sum 'C25 H33 Ir N2 O2'
_chemical_formula_weight 585.75
_space_group_IT_number 4
_space_group_name_Hall 'P 2yb'
_space_group_name_H-M_alt 'P 1 21 1'
_symmetry_cell_setting monoclinic
_symmetry_Int_Tables_number 4
_symmetry_space_group_name_Hall 'P 2yb'
_symmetry_space_group_name_H-M 'P 1 21 1'
_atom_sites_solution_hydrogens geom
_atom_sites_solution_primary dual
_atom_sites_solution_secondary difmap
_audit_update_record
;
2022-12-02 deposited with the CCDC.	2023-03-06 downloaded from the CCDC.
;
_cell_angle_alpha 90
_cell_angle_beta 105.794(3)
_cell_angle_gamma 90
_cell_formula_units_Z 2
_cell_length_a 8.9043(5)
_cell_length_b 14.2370(8)
_cell_length_c 9.2991(5)
_cell_measurement_reflns_used 3936
_cell_measurement_temperature 101(2)
_cell_measurement_theta_max 26.02
_cell_measurement_theta_min 2.37
_cell_volume 1134.35(11)
_computing_cell_refinement 'Bruker SAINT'
_computing_data_collection 'Bruker APEX2'
_computing_data_reduction 'Bruker SAINT'
_computing_molecular_graphics 'Ortep-3 for Windows (Farrugia, 1997)'
_computing_publication_material 'WinGX publication routines (Farrugia, 1999)'
_computing_structure_refinement 'SHELXL-2018/3 (Sheldrick, 2015)'
_computing_structure_solution 'SHELXT (Sheldrick 2015)'
_diffrn_ambient_temperature 101(2)
_diffrn_measured_fraction_theta_full 1
_diffrn_measured_fraction_theta_max 1
_diffrn_measurement_device_type 'Bruker Kappa APEX II Quazar'
_diffrn_measurement_method 'phi and omega scans'
_diffrn_radiation_monochromator 'multilayer optics'
_diffrn_radiation_source 'microfocus sealed tube'
_diffrn_radiation_type MoK\a
_diffrn_radiation_wavelength 0.71073
_diffrn_reflns_av_R_equivalents 0.0762
_diffrn_reflns_av_unetI/netI 0.0479
_diffrn_reflns_Laue_measured_fraction_full 1
_diffrn_reflns_Laue_measured_fraction_max 1
_diffrn_reflns_limit_h_max 13
_diffrn_reflns_limit_h_min -13
_diffrn_reflns_limit_k_max 21
_diffrn_reflns_limit_k_min -21
_diffrn_reflns_limit_l_max 14
_diffrn_reflns_limit_l_min -14
_diffrn_reflns_number 57318
_diffrn_reflns_point_group_measured_fraction_full 1
_diffrn_reflns_point_group_measured_fraction_max 1
_diffrn_reflns_theta_full 25.242
_diffrn_reflns_theta_max 32.577
_diffrn_reflns_theta_min 2.276
_diffrn_standards_decay_% 0
_diffrn_standards_interval_count 0
_diffrn_standards_interval_time 0
_diffrn_standards_number 0
_exptl_absorpt_coefficient_mu 5.909
_exptl_absorpt_correction_T_max 0.7475
_exptl_absorpt_correction_T_min 0.6528
_exptl_absorpt_correction_type multi-scan
_exptl_absorpt_process_details 'SADABS (Bruker-AXS)'
_exptl_crystal_colour orange
_exptl_crystal_density_diffrn 1.715
_exptl_crystal_density_method 'not measured'
_exptl_crystal_description block
_exptl_crystal_F_000 580
_exptl_crystal_size_max 0.08
_exptl_crystal_size_mid 0.04
_exptl_crystal_size_min 0.04
_refine_diff_density_max 1.277
_refine_diff_density_min -1.723
_refine_diff_density_rms 0.139
_refine_ls_abs_structure_details
;
 Flack x determined using 3283 quotients [(I+)-(I-)]/[(I+)+(I-)]
 (Parsons, Flack and Wagner, Acta Cryst. B69 (2013) 249-259).
;
_refine_ls_abs_structure_Flack -0.019(5)
_refine_ls_extinction_method none
_refine_ls_goodness_of_fit_ref 1.072
_refine_ls_hydrogen_treatment constr
_refine_ls_matrix_type full
_refine_ls_number_parameters 276
_refine_ls_number_reflns 8278
_refine_ls_number_restraints 7
_refine_ls_restrained_S_all 1.072
_refine_ls_R_factor_all 0.0379
_refine_ls_R_factor_gt 0.0298
_refine_ls_shift/su_max 0.001
_refine_ls_shift/su_mean 0
_refine_ls_structure_factor_coef Fsqd
_refine_ls_weighting_details 'w=1/[\s^2^(Fo^2^)+(0.0069P)^2^+1.7402P] where P=(Fo^2^+2Fc^2^)/3'
_refine_ls_weighting_scheme calc
_refine_ls_wR_factor_gt 0.0545
_refine_ls_wR_factor_ref 0.0571
_reflns_Friedel_coverage 0.933
_reflns_Friedel_fraction_full 1
_reflns_Friedel_fraction_max 1
_reflns_number_gt 7368
_reflns_number_total 8278
_reflns_threshold_expression 'I > 2\s(I)'
_cod_data_source_file d2cc06865f2.cif
_cod_data_source_block ValNHCIrCOD
_cod_depositor_comments 'Adding full bibliography for 7131439--7131442.cif.'
_cod_original_sg_symbol_H-M 'P 21'
_cod_database_code 7131442

loop_
_symmetry_equiv_pos_as_xyz
'x, y, z'
'-x, y+1/2, -z'

loop_
_atom_site_label
_atom_site_type_symbol
_atom_site_fract_x
_atom_site_fract_y
_atom_site_fract_z
_atom_site_U_iso_or_equiv
_atom_site_adp_type
_atom_site_occupancy
_atom_site_site_symmetry_order
_atom_site_calc_flag
_atom_site_refinement_flags_posn
_atom_site_refinement_flags_adp
_atom_site_refinement_flags_occupancy
_atom_site_disorder_assembly
_atom_site_disorder_group
C1 C 0.1724(6) 0.6418(3) 0.3752(6) 0.0131(10) Uani 1 1 d . U . . .
C2 C 0.0595(7) 0.5730(4) 0.5384(7) 0.0188(11) Uani 1 1 d . . . . .
H2 H 0.024072 0.525282 0.592627 0.023 Uiso 1 1 calc R U . . .
C3 C 0.0426(6) 0.6662(4) 0.5513(6) 0.0187(13) Uani 1 1 d . . . . .
H3 H -0.006414 0.697447 0.616706 0.022 Uiso 1 1 calc R U . . .
C4 C 0.1586(7) 0.4674(4) 0.3741(6) 0.0164(10) Uani 1 1 d . . . . .
C5 C 0.0729(7) 0.4417(4) 0.2313(7) 0.0198(11) Uani 1 1 d . . . . .
C6 C 0.1004(7) 0.3535(4) 0.1789(7) 0.0212(12) Uani 1 1 d . . . . .
H6 H 0.044013 0.334953 0.080927 0.025 Uiso 1 1 calc R U . . .
C7 C 0.2086(7) 0.2920(4) 0.2666(7) 0.0200(12) Uani 1 1 d . . . . .
C8 C 0.2911(7) 0.3196(4) 0.4100(7) 0.0180(11) Uani 1 1 d . . . . .
H8 H 0.366052 0.27832 0.470374 0.022 Uiso 1 1 calc R U . . .
C9 C 0.2649(10) 0.4078(6) 0.4665(10) 0.0165(15) Uani 1 1 d . . . . .
C10 C -0.0469(8) 0.5051(5) 0.1320(8) 0.0310(15) Uani 1 1 d . . . . .
H10A H -0.110889 0.468715 0.047996 0.046 Uiso 1 1 calc R U . . .
H10B H 0.006031 0.5558 0.093811 0.046 Uiso 1 1 calc R U . . .
H10C H -0.113749 0.53196 0.189497 0.046 Uiso 1 1 calc R U . . .
C11 C 0.2366(8) 0.1962(7) 0.2093(7) 0.0298(19) Uani 1 1 d . . . . .
H11A H 0.349046 0.183631 0.235595 0.045 Uiso 1 1 calc R U . . .
H11B H 0.194205 0.194459 0.100437 0.045 Uiso 1 1 calc R U . . .
H11C H 0.184919 0.148395 0.254765 0.045 Uiso 1 1 calc R U . . .
C12 C 0.3547(7) 0.4360(4) 0.6238(6) 0.0212(12) Uani 1 1 d . . . . .
H12A H 0.388112 0.50163 0.623928 0.032 Uiso 1 1 calc R U . . .
H12B H 0.44662 0.395608 0.65822 0.032 Uiso 1 1 calc R U . . .
H12C H 0.287485 0.429069 0.690863 0.032 Uiso 1 1 calc R U . . .
C13 C 0.1171(11) 0.8103(6) 0.4278(10) 0.0149(17) Uani 1 1 d . . . . .
H13 H 0.048006 0.839757 0.483712 0.018 Uiso 1 1 calc R U . . .
C14 C 0.2858(7) 0.8454(4) 0.5004(7) 0.0181(11) Uani 1 1 d . . . . .
H14 H 0.357653 0.812621 0.450823 0.022 Uiso 1 1 calc R U . . .
C15 C 0.3381(8) 0.8231(5) 0.6667(7) 0.0293(14) Uani 1 1 d . . . . .
H15A H 0.442328 0.849418 0.71025 0.044 Uiso 1 1 calc R U . . .
H15B H 0.341327 0.754883 0.680981 0.044 Uiso 1 1 calc R U . . .
H15C H 0.264367 0.850759 0.716077 0.044 Uiso 1 1 calc R U . . .
C16 C 0.2981(10) 0.9510(6) 0.4769(12) 0.025(2) Uani 1 1 d . . . . .
H16A H 0.233034 0.984533 0.529724 0.037 Uiso 1 1 calc R U . . .
H16B H 0.262295 0.965268 0.369959 0.037 Uiso 1 1 calc R U . . .
H16C H 0.407028 0.970816 0.516127 0.037 Uiso 1 1 calc R U . . .
C17 C 0.0541(7) 0.8371(4) 0.2661(6) 0.0173(10) Uani 1 1 d . . . . .
C18 C 0.4906(7) 0.6287(4) 0.2841(7) 0.0194(11) Uani 1 1 d . . . . .
H18 H 0.520861 0.613228 0.393081 0.023 Uiso 1 1 calc R U . . .
C19 C 0.3930(7) 0.5603(4) 0.1937(7) 0.0198(12) Uani 1 1 d . . . . .
H19 H 0.36704 0.505892 0.250669 0.024 Uiso 1 1 calc R U . . .
C20 C 0.4011(8) 0.5360(4) 0.0371(7) 0.0262(13) Uani 1 1 d . . . . .
H20A H 0.372064 0.469228 0.016169 0.031 Uiso 1 1 calc R U . . .
H20B H 0.509625 0.544119 0.031113 0.031 Uiso 1 1 calc R U . . .
C21 C 0.2913(9) 0.5983(5) -0.0819(7) 0.0286(14) Uani 1 1 d . . . . .
H21A H 0.336954 0.606986 -0.166838 0.034 Uiso 1 1 calc R U . . .
H21B H 0.189851 0.565811 -0.11996 0.034 Uiso 1 1 calc R U . . .
C22 C 0.2640(7) 0.6923(9) -0.0224(6) 0.0261(15) Uani 1 1 d . . . . .
H22 H 0.169114 0.724422 -0.085848 0.031 Uiso 1 1 calc R U . . .
C23 C 0.3763(8) 0.7545(5) 0.0537(7) 0.0252(13) Uani 1 1 d . . . . .
H23 H 0.348951 0.822368 0.035101 0.03 Uiso 1 1 calc R U . . .
C24 C 0.5492(9) 0.7322(5) 0.0866(8) 0.0315(15) Uani 1 1 d . . . . .
H24A H 0.566241 0.691357 0.006224 0.038 Uiso 1 1 calc R U . . .
H24B H 0.607642 0.791248 0.085985 0.038 Uiso 1 1 calc R U . . .
C25 C 0.6129(6) 0.6836(10) 0.2354(6) 0.0275(11) Uani 1 1 d . . . . .
H25A H 0.697821 0.640492 0.228311 0.033 Uiso 1 1 calc R U . . .
H25B H 0.658314 0.731388 0.312352 0.033 Uiso 1 1 calc R U . . .
Ir1 Ir 0.26510(2) 0.68425(3) 0.20629(2) 0.01443(5) Uani 1 1 d . . . . .
N1 N 0.1380(9) 0.5604(5) 0.4317(9) 0.0151(15) Uani 1 1 d . . . . .
N2 N 0.1118(5) 0.7078(3) 0.4492(5) 0.0133(9) Uani 1 1 d . . . . .
O1 O -0.0336(6) 0.9046(3) 0.2356(5) 0.0254(10) Uani 1 1 d . . . . .
O2 O 0.0991(5) 0.7901(3) 0.1666(5) 0.0204(9) Uani 1 1 d . . . . .

loop_
_atom_site_aniso_label
_atom_site_aniso_U_11
_atom_site_aniso_U_22
_atom_site_aniso_U_33
_atom_site_aniso_U_23
_atom_site_aniso_U_13
_atom_site_aniso_U_12
C1 0.0146(14) 0.0101(14) 0.0144(14) 0.0002(11) 0.0036(11) -0.0012(11)
C2 0.021(3) 0.017(3) 0.020(3) 0.003(2) 0.009(2) -0.001(2)
C3 0.018(2) 0.020(4) 0.020(2) 0.0007(19) 0.009(2) -0.0005(19)
C4 0.021(3) 0.013(2) 0.016(3) -0.0001(19) 0.006(2) -0.0038(19)
C5 0.021(3) 0.019(3) 0.018(3) 0.002(2) 0.003(2) -0.004(2)
C6 0.026(3) 0.021(3) 0.016(3) -0.004(2) 0.005(2) -0.007(2)
C7 0.026(3) 0.017(2) 0.022(3) -0.003(2) 0.015(2) -0.007(2)
C8 0.020(3) 0.016(2) 0.022(3) -0.001(2) 0.012(2) -0.003(2)
C9 0.021(4) 0.014(3) 0.015(3) -0.001(2) 0.005(3) -0.004(2)
C10 0.035(4) 0.025(3) 0.024(3) 0.000(3) -0.006(3) -0.002(3)
C11 0.043(3) 0.019(5) 0.037(3) -0.009(3) 0.027(3) -0.006(3)
C12 0.026(3) 0.022(3) 0.014(3) 0.001(2) 0.004(2) 0.003(2)
C13 0.019(4) 0.010(3) 0.016(4) -0.005(3) 0.005(3) 0.005(3)
C14 0.018(3) 0.018(3) 0.019(3) 0.001(2) 0.006(2) 0.000(2)
C15 0.029(3) 0.042(4) 0.017(3) -0.001(3) 0.005(3) -0.003(3)
C16 0.018(4) 0.016(3) 0.038(5) -0.003(3) 0.005(3) 0.000(3)
C17 0.021(3) 0.015(2) 0.015(3) 0.0005(19) 0.003(2) 0.002(2)
C18 0.022(3) 0.021(3) 0.015(3) 0.002(2) 0.006(2) 0.008(2)
C19 0.025(3) 0.016(2) 0.020(3) 0.003(2) 0.007(2) 0.007(2)
C20 0.038(4) 0.019(3) 0.022(3) -0.001(2) 0.010(3) 0.007(3)
C21 0.043(4) 0.025(3) 0.020(3) -0.004(2) 0.011(3) 0.005(3)
C22 0.043(3) 0.024(4) 0.015(2) 0.002(3) 0.014(2) 0.016(4)
C23 0.039(4) 0.024(3) 0.016(3) 0.002(2) 0.015(3) 0.003(3)
C24 0.045(4) 0.025(3) 0.032(4) -0.004(3) 0.025(3) -0.004(3)
C25 0.027(2) 0.027(2) 0.031(3) -0.008(6) 0.012(2) -0.001(6)
Ir1 0.02264(8) 0.01184(7) 0.01044(7) 0.00127(19) 0.00729(6) 0.00400(18)
N1 0.019(3) 0.013(3) 0.014(3) -0.004(2) 0.005(2) 0.000(2)
N2 0.019(2) 0.010(2) 0.0099(18) 0.0024(13) 0.0022(16) 0.0006(14)
O1 0.036(3) 0.020(2) 0.019(2) 0.0024(17) 0.0053(19) 0.0134(19)
O2 0.030(2) 0.0166(18) 0.0149(19) 0.0023(15) 0.0066(17) 0.0147(17)

loop_
_atom_type_symbol
_atom_type_description
_atom_type_scat_dispersion_real
_atom_type_scat_dispersion_imag
_atom_type_scat_source
C C 0.0033 0.0016 'International Tables Vol C Tables 4.2.6.8 and 6.1.1.4'
H H 0 0 'International Tables Vol C Tables 4.2.6.8 and 6.1.1.4'
Ir Ir -1.4442 7.9887 'International Tables Vol C Tables 4.2.6.8 and 6.1.1.4'
N N 0.0061 0.0033 'International Tables Vol C Tables 4.2.6.8 and 6.1.1.4'
O O 0.0106 0.006 'International Tables Vol C Tables 4.2.6.8 and 6.1.1.4'

loop_
_geom_angle_atom_site_label_1
_geom_angle_atom_site_label_2
_geom_angle_atom_site_label_3
_geom_angle
_geom_angle_site_symmetry_1
_geom_angle_site_symmetry_3
_geom_angle_publ_flag
N1 C1 N2 103.5(5) . . ?
N1 C1 Ir1 137.4(5) . . ?
N2 C1 Ir1 118.7(3) . . ?
C3 C2 N1 106.6(6) . . ?
C3 C2 H2 126.7 . . ?
N1 C2 H2 126.7 . . ?
C2 C3 N2 106.1(5) . . ?
C2 C3 H3 127 . . ?
N2 C3 H3 127 . . ?
C9 C4 C5 122.5(6) . . ?
C9 C4 N1 117.5(6) . . ?
C5 C4 N1 119.9(6) . . ?
C4 C5 C6 117.9(6) . . ?
C4 C5 C10 122.8(6) . . ?
C6 C5 C10 119.2(6) . . ?
C7 C6 C5 121.5(6) . . ?
C7 C6 H6 119.2 . . ?
C5 C6 H6 119.2 . . ?
C6 C7 C8 119.0(5) . . ?
C6 C7 C11 121.1(6) . . ?
C8 C7 C11 119.9(6) . . ?
C7 C8 C9 120.8(6) . . ?
C7 C8 H8 119.6 . . ?
C9 C8 H8 119.6 . . ?
C4 C9 C8 118.1(7) . . ?
C4 C9 C12 121.9(7) . . ?
C8 C9 C12 119.9(7) . . ?
C5 C10 H10A 109.5 . . ?
C5 C10 H10B 109.5 . . ?
H10A C10 H10B 109.5 . . ?
C5 C10 H10C 109.5 . . ?
H10A C10 H10C 109.5 . . ?
H10B C10 H10C 109.5 . . ?
C7 C11 H11A 109.5 . . ?
C7 C11 H11B 109.5 . . ?
H11A C11 H11B 109.5 . . ?
C7 C11 H11C 109.5 . . ?
H11A C11 H11C 109.5 . . ?
H11B C11 H11C 109.5 . . ?
C9 C12 H12A 109.5 . . ?
C9 C12 H12B 109.5 . . ?
H12A C12 H12B 109.5 . . ?
C9 C12 H12C 109.5 . . ?
H12A C12 H12C 109.5 . . ?
H12B C12 H12C 109.5 . . ?
N2 C13 C17 111.7(6) . . ?
N2 C13 C14 108.9(6) . . ?
C17 C13 C14 114.0(7) . . ?
N2 C13 H13 107.3 . . ?
C17 C13 H13 107.3 . . ?
C14 C13 H13 107.3 . . ?
C15 C14 C16 109.6(6) . . ?
C15 C14 C13 111.5(6) . . ?
C16 C14 C13 110.7(6) . . ?
C15 C14 H14 108.3 . . ?
C16 C14 H14 108.3 . . ?
C13 C14 H14 108.3 . . ?
C14 C15 H15A 109.5 . . ?
C14 C15 H15B 109.5 . . ?
H15A C15 H15B 109.5 . . ?
C14 C15 H15C 109.5 . . ?
H15A C15 H15C 109.5 . . ?
H15B C15 H15C 109.5 . . ?
C14 C16 H16A 109.5 . . ?
C14 C16 H16B 109.5 . . ?
H16A C16 H16B 109.5 . . ?
C14 C16 H16C 109.5 . . ?
H16A C16 H16C 109.5 . . ?
H16B C16 H16C 109.5 . . ?
O1 C17 O2 123.0(5) . . ?
O1 C17 C13 118.2(6) . . ?
O2 C17 C13 118.7(5) . . ?
C19 C18 C25 123.7(6) . . ?
C19 C18 Ir1 71.3(3) . . ?
C25 C18 Ir1 113.8(5) . . ?
C19 C18 H18 113.7 . . ?
C25 C18 H18 113.7 . . ?
Ir1 C18 H18 113.7 . . ?
C18 C19 C20 122.9(6) . . ?
C18 C19 Ir1 69.4(3) . . ?
C20 C19 Ir1 114.2(4) . . ?
C18 C19 H19 114.2 . . ?
C20 C19 H19 114.2 . . ?
Ir1 C19 H19 114.2 . . ?
C19 C20 C21 111.8(5) . . ?
C19 C20 H20A 109.3 . . ?
C21 C20 H20A 109.3 . . ?
C19 C20 H20B 109.3 . . ?
C21 C20 H20B 109.3 . . ?
H20A C20 H20B 107.9 . . ?
C22 C21 C20 112.6(5) . . ?
C22 C21 H21A 109.1 . . ?
C20 C21 H21A 109.1 . . ?
C22 C21 H21B 109.1 . . ?
C20 C21 H21B 109.1 . . ?
H21A C21 H21B 107.8 . . ?
C23 C22 C21 126.7(6) . . ?
C23 C22 Ir1 73.5(4) . . ?
C21 C22 Ir1 111.4(6) . . ?
C23 C22 H22 112.8 . . ?
C21 C22 H22 112.8 . . ?
Ir1 C22 H22 112.8 . . ?
C22 C23 C24 121.5(6) . . ?
C22 C23 Ir1 69.2(4) . . ?
C24 C23 Ir1 112.8(4) . . ?
C22 C23 H23 115 . . ?
C24 C23 H23 115 . . ?
Ir1 C23 H23 115 . . ?
C25 C24 C23 112.8(5) . . ?
C25 C24 H24A 109 . . ?
C23 C24 H24A 109 . . ?
C25 C24 H24B 109 . . ?
C23 C24 H24B 109 . . ?
H24A C24 H24B 107.8 . . ?
C18 C25 C24 113.0(5) . . ?
C18 C25 H25A 109 . . ?
C24 C25 H25A 109 . . ?
C18 C25 H25B 109 . . ?
C24 C25 H25B 109 . . ?
H25A C25 H25B 107.8 . . ?
C1 Ir1 O2 86.27(18) . . ?
C1 Ir1 C18 99.9(2) . . ?
O2 Ir1 C18 154.9(2) . . ?
C1 Ir1 C19 97.5(2) . . ?
O2 Ir1 C19 164.3(2) . . ?
C18 Ir1 C19 39.3(2) . . ?
C1 Ir1 C22 152.5(3) . . ?
O2 Ir1 C22 88.5(3) . . ?
C18 Ir1 C22 96.2(2) . . ?
C19 Ir1 C22 81.1(3) . . ?
C1 Ir1 C23 168.6(2) . . ?
O2 Ir1 C23 88.8(2) . . ?
C18 Ir1 C23 80.5(2) . . ?
C19 Ir1 C23 90.0(2) . . ?
C22 Ir1 C23 37.3(3) . . ?
C1 N1 C2 112.7(6) . . ?
C1 N1 C4 125.1(6) . . ?
C2 N1 C4 121.6(6) . . ?
C1 N2 C3 111.1(4) . . ?
C1 N2 C13 125.7(5) . . ?
C3 N2 C13 123.2(5) . . ?
C17 O2 Ir1 126.5(4) . . ?

loop_
_geom_bond_atom_site_label_1
_geom_bond_atom_site_label_2
_geom_bond_distance
_geom_bond_site_symmetry_2
_geom_bond_publ_flag
C1 N1 1.342(9) . ?
C1 N2 1.361(6) . ?
C1 Ir1 2.054(5) . ?
C2 C3 1.344(7) . ?
C2 N1 1.373(10) . ?
C2 H2 0.95 . ?
C3 N2 1.397(7) . ?
C3 H3 0.95 . ?
C4 C9 1.382(10) . ?
C4 C5 1.389(8) . ?
C4 N1 1.458(9) . ?
C5 C6 1.393(8) . ?
C5 C10 1.506(9) . ?
C6 C7 1.390(9) . ?
C6 H6 0.95 . ?
C7 C8 1.393(8) . ?
C7 C11 1.510(11) . ?
C8 C9 1.405(10) . ?
C8 H8 0.95 . ?
C9 C12 1.518(10) . ?
C10 H10A 0.98 . ?
C10 H10B 0.98 . ?
C10 H10C 0.98 . ?
C11 H11A 0.98 . ?
C11 H11B 0.98 . ?
C11 H11C 0.98 . ?
C12 H12A 0.98 . ?
C12 H12B 0.98 . ?
C12 H12C 0.98 . ?
C13 N2 1.475(10) . ?
C13 C17 1.504(11) . ?
C13 C14 1.552(11) . ?
C13 H13 1 . ?
C14 C15 1.523(8) . ?
C14 C16 1.527(10) . ?
C14 H14 1 . ?
C15 H15A 0.98 . ?
C15 H15B 0.98 . ?
C15 H15C 0.98 . ?
C16 H16A 0.98 . ?
C16 H16B 0.98 . ?
C16 H16C 0.98 . ?
C17 O1 1.221(7) . ?
C17 O2 1.291(7) . ?
C18 C19 1.419(9) . ?
C18 C25 1.507(11) . ?
C18 Ir1 2.095(6) . ?
C18 H18 1 . ?
C19 C20 1.517(9) . ?
C19 Ir1 2.121(6) . ?
C19 H19 1 . ?
C20 C21 1.543(9) . ?
C20 H20A 0.99 . ?
C20 H20B 0.99 . ?
C21 C22 1.493(12) . ?
C21 H21A 0.99 . ?
C21 H21B 0.99 . ?
C22 C23 1.378(12) . ?
C22 Ir1 2.127(5) . ?
C22 H22 1 . ?
C23 C24 1.519(10) . ?
C23 Ir1 2.181(6) . ?
C23 H23 1 . ?
C24 C25 1.512(11) . ?
C24 H24A 0.99 . ?
C24 H24B 0.99 . ?
C25 H25A 0.99 . ?
C25 H25B 0.99 . ?
Ir1 O2 2.073(4) . ?
